data_4121922
loop_
_publ_author_name
'Zuzek, Ashley A.'
'Parkin, Gerard'

_publ_section_title
;
 Si-H and Si-C Bond Cleavage Reactions of Silane and Phenylsilanes with
 Mo(PMe3)6: Silyl, Hypervalent Silyl, Silane, and Disilane Complexes.
;
_journal_issue 23
_journal_name_full 'Journal of the American Chemical Society'
_journal_page_first 8177
_journal_page_last 8180
_journal_paper_doi 10.1021/ja503368j
_journal_volume 136
_journal_year 2014
_chemical_formula_sum 'C12 H44 Mo P4 Si2'
_chemical_formula_weight 464.47
_chemical_name_systematic
; 
 ? 
;
_space_group_crystal_system orthorhombic
_space_group_IT_number 18
_space_group_name_Hall 'P 2 2ab'
_space_group_name_H-M_alt 'P 21 21 2'
_symmetry_space_group_name_Hall 'P 2 2ab'
_symmetry_space_group_name_H-M 'P 21 21 2'
_atom_sites_solution_hydrogens mixed
_audit_creation_method SHELXL-2013
_cell_angle_alpha 90
_cell_angle_beta 90
_cell_angle_gamma 90
_cell_formula_units_Z 2
_cell_length_a 9.6486(16)
_cell_length_b 12.613(2)
_cell_length_c 9.6355(16)
_cell_measurement_reflns_used 9940
_cell_measurement_temperature 150(2)
_cell_measurement_theta_max 31.92
_cell_measurement_theta_min 2.66
_cell_volume 1172.6(3)
_computing_cell_refinement 'Bruker SAINT'
_computing_data_collection 'Bruker APEX2'
_computing_data_reduction 'Bruker SAINT'
_computing_molecular_graphics 'Bruker SHELXTL'
_computing_publication_material 'Bruker SHELXTL'
_computing_structure_refinement 'SHELXL-2013 (Sheldrick, 2013)'
_computing_structure_solution 'SHELXS-97 (Sheldrick 2008)'
_diffrn_ambient_temperature 150(2)
_diffrn_measured_fraction_theta_full 1.000
_diffrn_measured_fraction_theta_max 0.986
_diffrn_measurement_device_type 'Bruker APEX-II CCD'
_diffrn_measurement_method '\f and \w scans'
_diffrn_radiation_type MoK\a
_diffrn_radiation_wavelength 0.71073
_diffrn_reflns_av_R_equivalents 0.0527
_diffrn_reflns_av_unetI/netI 0.0440
_diffrn_reflns_Laue_measured_fraction_full 1.000
_diffrn_reflns_Laue_measured_fraction_max 0.986
_diffrn_reflns_limit_h_max 14
_diffrn_reflns_limit_h_min -14
_diffrn_reflns_limit_k_max 18
_diffrn_reflns_limit_k_min -19
_diffrn_reflns_limit_l_max 14
_diffrn_reflns_limit_l_min -14
_diffrn_reflns_number 20217
_diffrn_reflns_point_group_measured_fraction_full 1.000
_diffrn_reflns_point_group_measured_fraction_max 0.971
_diffrn_reflns_theta_full 25.242
_diffrn_reflns_theta_max 32.661
_diffrn_reflns_theta_min 2.111
_exptl_absorpt_coefficient_mu 0.925
_exptl_absorpt_correction_T_max 0.9296
_exptl_absorpt_correction_T_min 0.8511
_exptl_absorpt_correction_type empirical
_exptl_absorpt_process_details sadabs
_exptl_crystal_colour yellow
_exptl_crystal_density_diffrn 1.315
_exptl_crystal_description block
_exptl_crystal_F_000 492
_exptl_crystal_size_max 0.180
_exptl_crystal_size_mid 0.100
_exptl_crystal_size_min 0.080
_refine_diff_density_max 0.682
_refine_diff_density_min -0.976
_refine_diff_density_rms 0.100
_refine_ls_abs_structure_details
; 
 Refined as an inversion twin. 
;
_refine_ls_abs_structure_Flack 0.3568(17)
_refine_ls_extinction_method none
_refine_ls_goodness_of_fit_ref 1.091
_refine_ls_hydrogen_treatment mixed
_refine_ls_matrix_type full
_refine_ls_number_parameters 110
_refine_ls_number_reflns 4108
_refine_ls_number_restraints 4
_refine_ls_restrained_S_all 1.091
_refine_ls_R_factor_all 0.0420
_refine_ls_R_factor_gt 0.0384
_refine_ls_shift/su_max 0.000
_refine_ls_shift/su_mean 0.000
_refine_ls_structure_factor_coef Fsqd
_refine_ls_weighting_details 'w=1/[\s^2^(Fo^2^)+(0.0403P)^2^+0.4624P] where P=(Fo^2^+2Fc^2^)/3'
_refine_ls_weighting_scheme calc
_refine_ls_wR_factor_gt 0.0862
_refine_ls_wR_factor_ref 0.0880
_reflns_Friedel_coverage 0.731
_reflns_Friedel_fraction_full 1.000
_reflns_Friedel_fraction_max 0.950
_reflns_number_gt 3894
_reflns_number_total 4108
_reflns_threshold_expression 'I > 2\s(I)'
_cod_data_source_file ja503368j_si_008.cif
_cod_data_source_block hurrah
_cod_depositor_comments 'Adding full bibliography for 4121917--4121924.cif.'
_cod_database_code 4121922
_shelx_space_group_comment
; 
The symmetry employed for this shelxl refinement is uniquely defined 
by the following loop, which should always be used as a source of 
symmetry information in preference to the above space-group names. 
They are only intended as comments. 
;
_shelx_estimated_absorpt_t_min 0.851
_shelx_estimated_absorpt_t_max 0.930
_shelxl_version_number 2013-4

loop_
_space_group_symop_operation_xyz
'x, y, z'
'-x, -y, z'
'x+1/2, -y+1/2, -z'
'-x+1/2, y+1/2, -z'

loop_
_atom_site_label
_atom_site_type_symbol
_atom_site_fract_x
_atom_site_fract_y
_atom_site_fract_z
_atom_site_U_iso_or_equiv
_atom_site_adp_type
_atom_site_occupancy
_atom_site_site_symmetry_order
_atom_site_calc_flag
_atom_site_refinement_flags_posn
_atom_site_refinement_flags_adp
_atom_site_refinement_flags_occupancy
Mo Mo 0.5000 0.0000 0.22006(6) 0.01983(10) Uani 1 2 d DS T P
Si Si 0.4823(2) 0.20079(10) 0.26565(16) 0.0364(4) Uani 1 1 d D . .
P1 P 0.32954(15) 0.05420(10) 0.04591(14) 0.0265(3) Uani 1 1 d . . .
P2 P 0.31747(16) -0.02938(9) 0.40125(14) 0.0268(3) Uani 1 1 d . . .
C11 C 0.2370(8) -0.0517(5) -0.0477(7) 0.0455(16) Uani 1 1 d . . .
H11A H 0.1760 -0.0200 -0.1177 0.068 Uiso 1 1 calc R U .
H11B H 0.1815 -0.0930 0.0181 0.068 Uiso 1 1 calc R U .
H11C H 0.3043 -0.0983 -0.0933 0.068 Uiso 1 1 calc R U .
C12 C 0.1794(7) 0.1323(6) 0.0971(8) 0.0423(15) Uani 1 1 d . . .
H12A H 0.1097 0.1300 0.0232 0.064 Uiso 1 1 calc R U .
H12B H 0.2077 0.2059 0.1131 0.064 Uiso 1 1 calc R U .
H12C H 0.1400 0.1030 0.1827 0.064 Uiso 1 1 calc R U .
C13 C 0.3861(8) 0.1314(6) -0.1041(7) 0.0406(15) Uani 1 1 d . . .
H13A H 0.3059 0.1480 -0.1626 0.061 Uiso 1 1 calc R U .
H13B H 0.4534 0.0902 -0.1578 0.061 Uiso 1 1 calc R U .
H13C H 0.4293 0.1974 -0.0723 0.061 Uiso 1 1 calc R U .
C21 C 0.1654(7) -0.1054(5) 0.3470(7) 0.0371(14) Uani 1 1 d . . .
H21A H 0.1076 -0.1208 0.4282 0.056 Uiso 1 1 calc R U .
H21B H 0.1954 -0.1720 0.3042 0.056 Uiso 1 1 calc R U .
H21C H 0.1118 -0.0640 0.2797 0.056 Uiso 1 1 calc R U .
C22 C 0.3632(8) -0.1058(6) 0.5573(7) 0.0429(17) Uani 1 1 d . . .
H22A H 0.2811 -0.1136 0.6164 0.064 Uiso 1 1 calc R U .
H22B H 0.4359 -0.0685 0.6088 0.064 Uiso 1 1 calc R U .
H22C H 0.3968 -0.1761 0.5300 0.064 Uiso 1 1 calc R U .
C23 C 0.2283(8) 0.0803(5) 0.4892(8) 0.0450(15) Uani 1 1 d . . .
H23A H 0.1583 0.0517 0.5526 0.067 Uiso 1 1 calc R U .
H23B H 0.1834 0.1257 0.4201 0.067 Uiso 1 1 calc R U .
H23C H 0.2959 0.1221 0.5420 0.067 Uiso 1 1 calc R U .
H3 H 0.628(5) 0.262(5) 0.280(8) 0.05(2) Uiso 1 1 d D . .
H4 H 0.420(9) 0.268(6) 0.138(7) 0.08(3) Uiso 1 1 d D . .
H2 H 0.363(7) 0.237(4) 0.375(7) 0.041(18) Uiso 1 1 d D . .
H1 H 0.594(8) 0.093(5) 0.136(9) 0.09(3) Uiso 1 1 d D . .

loop_
_atom_site_aniso_label
_atom_site_aniso_U_11
_atom_site_aniso_U_22
_atom_site_aniso_U_33
_atom_site_aniso_U_23
_atom_site_aniso_U_13
_atom_site_aniso_U_12
Mo 0.0244(2) 0.01764(16) 0.0175(2) 0.000 0.000 0.0038(3)
Si 0.0412(10) 0.0249(5) 0.0432(8) -0.0018(5) -0.0015(7) 0.0015(6)
P1 0.0244(7) 0.0318(6) 0.0234(6) 0.0045(5) -0.0057(5) -0.0014(5)
P2 0.0269(7) 0.0313(6) 0.0221(6) -0.0012(5) 0.0034(5) -0.0013(5)
C11 0.053(4) 0.048(3) 0.035(3) -0.003(3) -0.017(3) -0.018(3)
C12 0.033(3) 0.047(4) 0.047(4) 0.002(3) -0.007(3) 0.010(3)
C13 0.042(4) 0.052(4) 0.028(3) 0.018(3) -0.007(3) 0.003(3)
C21 0.028(3) 0.049(4) 0.034(3) 0.003(3) -0.002(3) -0.010(3)
C22 0.048(4) 0.056(4) 0.024(3) 0.009(3) -0.002(3) -0.018(3)
C23 0.046(4) 0.048(3) 0.042(4) -0.013(3) 0.017(3) -0.001(3)

loop_
_atom_type_symbol
_atom_type_description
_atom_type_scat_dispersion_real
_atom_type_scat_dispersion_imag
_atom_type_scat_source
C C 0.0033 0.0016 'International Tables Vol C Tables 4.2.6.8 and 6.1.1.4'
H H 0.0000 0.0000 'International Tables Vol C Tables 4.2.6.8 and 6.1.1.4'
Mo Mo -1.6832 0.6857 'International Tables Vol C Tables 4.2.6.8 and 6.1.1.4'
P P 0.1023 0.0942 'International Tables Vol C Tables 4.2.6.8 and 6.1.1.4'
Si Si 0.0817 0.0704 'International Tables Vol C Tables 4.2.6.8 and 6.1.1.4'

loop_
_geom_angle_atom_site_label_1
_geom_angle_atom_site_label_2
_geom_angle_atom_site_label_3
_geom_angle
_geom_angle_site_symmetry_1
_geom_angle_site_symmetry_3
P1 Mo P1 93.41(8) 2_655 .
P1 Mo P2 92.67(6) 2_655 2_655
P1 Mo P2 155.27(4) . 2_655
P1 Mo P2 155.27(4) 2_655 .
P1 Mo P2 92.67(6) . .
P2 Mo P2 91.74(8) 2_655 .
P1 Mo Si 115.85(5) 2_655 .
P1 Mo Si 78.34(5) . .
P2 Mo Si 77.44(5) 2_655 .
P2 Mo Si 88.86(5) . .
P1 Mo Si 78.33(5) 2_655 2_655
P1 Mo Si 115.85(5) . 2_655
P2 Mo Si 88.86(5) 2_655 2_655
P2 Mo Si 77.44(5) . 2_655
Si Mo Si 160.37(8) . 2_655
P1 Mo H1 60(3) 2_655 .
P1 Mo H1 81(3) . .
P2 Mo H1 82(3) 2_655 .
P2 Mo H1 145(3) . .
Si Mo H1 56(3) . .
Si Mo H1 137(3) 2_655 .
Mo Si H3 115(2) . .
Mo Si H4 114(3) . .
H3 Si H4 98(4) . .
Mo Si H2 116(2) . .
H3 Si H2 115(4) . .
H4 Si H2 95(5) . .
C12 P1 C13 99.4(3) . .
C12 P1 C11 98.0(4) . .
C13 P1 C11 98.3(3) . .
C12 P1 Mo 120.0(2) . .
C13 P1 Mo 119.4(2) . .
C11 P1 Mo 117.3(2) . .
C21 P2 C23 98.7(3) . .
C21 P2 C22 98.7(3) . .
C23 P2 C22 97.4(4) . .
C21 P2 Mo 116.2(2) . .
C23 P2 Mo 122.6(2) . .
C22 P2 Mo 118.6(2) . .
P1 C11 H11A 109.5 . .
P1 C11 H11B 109.5 . .
H11A C11 H11B 109.5 . .
P1 C11 H11C 109.5 . .
H11A C11 H11C 109.5 . .
H11B C11 H11C 109.5 . .
P1 C12 H12A 109.5 . .
P1 C12 H12B 109.5 . .
H12A C12 H12B 109.5 . .
P1 C12 H12C 109.5 . .
H12A C12 H12C 109.5 . .
H12B C12 H12C 109.5 . .
P1 C13 H13A 109.5 . .
P1 C13 H13B 109.5 . .
H13A C13 H13B 109.5 . .
P1 C13 H13C 109.5 . .
H13A C13 H13C 109.5 . .
H13B C13 H13C 109.5 . .
P2 C21 H21A 109.5 . .
P2 C21 H21B 109.5 . .
H21A C21 H21B 109.5 . .
P2 C21 H21C 109.5 . .
H21A C21 H21C 109.5 . .
H21B C21 H21C 109.5 . .
P2 C22 H22A 109.5 . .
P2 C22 H22B 109.5 . .
H22A C22 H22B 109.5 . .
P2 C22 H22C 109.5 . .
H22A C22 H22C 109.5 . .
H22B C22 H22C 109.5 . .
P2 C23 H23A 109.5 . .
P2 C23 H23B 109.5 . .
H23A C23 H23B 109.5 . .
P2 C23 H23C 109.5 . .
H23A C23 H23C 109.5 . .
H23B C23 H23C 109.5 . .

loop_
_geom_bond_atom_site_label_1
_geom_bond_atom_site_label_2
_geom_bond_distance
_geom_bond_site_symmetry_2
Mo P1 2.4470(13) 2_655
Mo P1 2.4471(13) .
Mo P2 2.5074(13) 2_655
Mo P2 2.5074(13) .
Mo Si 2.5760(13) .
Mo Si 2.5760(13) 2_655
Mo H1 1.694(13) .
Si H3 1.61(4) .
Si H4 1.61(4) .
Si H2 1.63(4) .
P1 C12 1.820(7) .
P1 C13 1.826(6) .
P1 C11 1.842(6) .
P2 C21 1.829(7) .
P2 C23 1.836(6) .
P2 C22 1.840(7) .
C11 H11A 0.9800 .
C11 H11B 0.9800 .
C11 H11C 0.9800 .
C12 H12A 0.9800 .
C12 H12B 0.9800 .
C12 H12C 0.9800 .
C13 H13A 0.9800 .
C13 H13B 0.9800 .
C13 H13C 0.9800 .
C21 H21A 0.9800 .
C21 H21B 0.9800 .
C21 H21C 0.9800 .
C22 H22A 0.9800 .
C22 H22B 0.9800 .
C22 H22C 0.9800 .
C23 H23A 0.9800 .
C23 H23B 0.9800 .
C23 H23C 0.9800 .
